data_4079606
loop_
_publ_author_name
'Azhakar, Ramachandran'
'Pr\"opper, Kevin'
'Dittrich, Birger'
'Roesky, Herbert W.'

_publ_section_title
;
 Reactivity Studies of Heteroleptic Silylenes with N2O
;
_journal_issue 21
_journal_name_full Organometallics
_journal_page_first 7586
_journal_paper_doi 10.1021/om3008794
_journal_volume 31
_journal_year 2012
_chemical_formula_moiety 'C34 H58 N6 O2 Si2'
_chemical_formula_sum 'C34 H58 N6 O2 Si2'
_chemical_formula_weight 639.04
_chemical_name_systematic
; 
 ? 
;
_space_group_IT_number 4
_symmetry_cell_setting monoclinic
_symmetry_space_group_name_Hall 'P 2yb'
_symmetry_space_group_name_H-M 'P 1 21 1'
_atom_sites_solution_hydrogens geom
_atom_sites_solution_primary direct
_atom_sites_solution_secondary difmap
_audit_creation_method SHELXL-97
_cell_angle_alpha 90.00
_cell_angle_beta 111.7280(10)
_cell_angle_gamma 90.00
_cell_formula_units_Z 2
_cell_length_a 10.0862(2)
_cell_length_b 17.4581(4)
_cell_length_c 11.1872(3)
_cell_measurement_reflns_used 9113
_cell_measurement_temperature 100(2)
_cell_measurement_theta_max 144.215
_cell_measurement_theta_min 8.509
_cell_volume 1829.95(8)
_computing_cell_refinement 'SAINT (Bruker 2009)'
_computing_data_collection 'APEX2 (Bruker 2009)'
_computing_data_reduction 'SAINT (Bruker 2009)'
_computing_molecular_graphics 'SHELXTL (Bruker 2009)'
_computing_structure_refinement 'SHELXL-97 (Sheldrick, 2012)'
_computing_structure_solution 'SHELXS-97 (Sheldrick, 2008)'
_diffrn_ambient_temperature 100(2)
_diffrn_measured_fraction_theta_full 0.996
_diffrn_measured_fraction_theta_max 0.996
_diffrn_radiation_monochromator graphite
_diffrn_radiation_source 'fine-focus sealed tube'
_diffrn_radiation_type CuK\a
_diffrn_radiation_wavelength 1.54178
_diffrn_reflns_av_R_equivalents 0.0265
_diffrn_reflns_av_sigmaI/netI 0.0228
_diffrn_reflns_limit_h_max 12
_diffrn_reflns_limit_h_min -12
_diffrn_reflns_limit_k_max 21
_diffrn_reflns_limit_k_min -21
_diffrn_reflns_limit_l_max 13
_diffrn_reflns_limit_l_min -12
_diffrn_reflns_number 42506
_diffrn_reflns_theta_full 72.25
_diffrn_reflns_theta_max 72.25
_diffrn_reflns_theta_min 4.25
_exptl_absorpt_coefficient_mu 1.167
_exptl_absorpt_correction_T_max 0.4697
_exptl_absorpt_correction_T_min 0.3700
_exptl_absorpt_correction_type multi-scan
_exptl_absorpt_process_details 'SADABS (Sheldrick, 2009)'
_exptl_crystal_colour colorless
_exptl_crystal_density_diffrn 1.160
_exptl_crystal_density_method 'not measured'
_exptl_crystal_description bar
_exptl_crystal_F_000 696
_exptl_crystal_size_max 0.02
_exptl_crystal_size_mid 0.01
_exptl_crystal_size_min 0.01
_refine_diff_density_max 0.369
_refine_diff_density_min -0.209
_refine_diff_density_rms 0.043
_refine_ls_abs_structure_details 'Flack H D (1983), Acta Cryst. A39, 876-881'
_refine_ls_abs_structure_Flack 0.00(13)
_refine_ls_extinction_method none
_refine_ls_goodness_of_fit_ref 1.054
_refine_ls_hydrogen_treatment refall
_refine_ls_matrix_type full
_refine_ls_number_parameters 414
_refine_ls_number_reflns 7031
_refine_ls_number_restraints 1
_refine_ls_restrained_S_all 1.054
_refine_ls_R_factor_all 0.0307
_refine_ls_R_factor_gt 0.0306
_refine_ls_shift/su_max 0.000
_refine_ls_shift/su_mean 0.000
_refine_ls_structure_factor_coef Fsqd
_refine_ls_weighting_details 'calc w=1/[\s^2^(Fo^2^)+(0.0563P)^2^+0.2839P] where P=(Fo^2^+2Fc^2^)/3'
_refine_ls_weighting_scheme calc
_refine_ls_wR_factor_gt 0.0843
_refine_ls_wR_factor_ref 0.0844
_reflns_number_gt 6997
_reflns_number_total 7031
_reflns_threshold_expression >2sigma(I)
_cod_data_source_file om3008794_si_002.cif
_cod_data_source_block 104
_cod_original_cell_volume 1829.95(7)
_cod_original_sg_symbol_Hall '-P 2yb'
_cod_original_sg_symbol_H-M 'P 21'
_cod_database_code 4079606

loop_
_symmetry_equiv_pos_as_xyz
'x, y, z'
'-x, y+1/2, -z'

loop_
_atom_site_label
_atom_site_type_symbol
_atom_site_fract_x
_atom_site_fract_y
_atom_site_fract_z
_atom_site_U_iso_or_equiv
_atom_site_adp_type
_atom_site_occupancy
_atom_site_symmetry_multiplicity
_atom_site_calc_flag
_atom_site_refinement_flags
Si1 Si 0.79673(4) 0.503117(19) 0.37238(4) 0.02292(10) Uani 1 1 d .
O1 O 0.75568(11) 0.55094(6) 0.23418(10) 0.0262(2) Uani 1 1 d .
C1 C 0.65664(14) 0.56056(9) 0.47909(12) 0.0213(3) Uani 1 1 d .
N1 N 0.75975(12) 0.59695(7) 0.45816(11) 0.0224(2) Uani 1 1 d .
Si2 Si 0.72661(4) 0.46999(2) 0.13925(4) 0.02301(10) Uani 1 1 d .
O2 O 0.76853(11) 0.42217(6) 0.27792(10) 0.0252(2) Uani 1 1 d .
C2 C 0.54927(15) 0.59360(9) 0.52689(14) 0.0239(3) Uani 1 1 d .
N2 N 0.66105(13) 0.48703(7) 0.44295(11) 0.0233(2) Uani 1 1 d .
N3 N 0.97069(13) 0.48915(8) 0.47660(12) 0.0288(3) Uani 1 1 d .
C3 C 0.41075(16) 0.60599(9) 0.44212(16) 0.0287(3) Uani 1 1 d .
H3 H 0.3844 0.5937 0.3536 0.034 Uiso 1 1 calc R
C4 C 0.31027(17) 0.63643(11) 0.48688(18) 0.0358(4) Uani 1 1 d .
H4 H 0.2153 0.6452 0.4288 0.043 Uiso 1 1 calc R
C8 C 0.78002(15) 0.68052(9) 0.44981(14) 0.0252(3) Uani 1 1 d .
C7 C 0.58755(16) 0.61099(9) 0.65681(15) 0.0275(3) Uani 1 1 d .
H7 H 0.6823 0.6020 0.7151 0.033 Uiso 1 1 calc R
C6 C 0.48690(18) 0.64158(10) 0.70117(16) 0.0329(3) Uani 1 1 d .
H6 H 0.5131 0.6539 0.7897 0.040 Uiso 1 1 calc R
N6 N 0.76024(12) 0.37515(7) 0.05231(11) 0.0219(2) Uani 1 1 d .
C5 C 0.34859(18) 0.65405(10) 0.61635(18) 0.0353(4) Uani 1 1 d .
H5 H 0.2797 0.6747 0.6467 0.042 Uiso 1 1 calc R
N5 N 0.86523(13) 0.48375(7) 0.07141(11) 0.0234(2) Uani 1 1 d .
C9 C 0.66027(18) 0.71458(10) 0.33387(17) 0.0344(4) Uani 1 1 d .
H9A H 0.6550 0.6873 0.2557 0.052 Uiso 1 1 calc R
H9B H 0.6797 0.7689 0.3257 0.052 Uiso 1 1 calc R
H9C H 0.5693 0.7094 0.3459 0.052 Uiso 1 1 calc R
C10 C 0.78931(19) 0.72316(10) 0.57281(17) 0.0336(4) Uani 1 1 d .
H10A H 0.8235 0.7755 0.5705 0.050 Uiso 1 1 calc R
H10B H 0.8557 0.6963 0.6481 0.050 Uiso 1 1 calc R
H10C H 0.6946 0.7249 0.5783 0.050 Uiso 1 1 calc R
C11 C 0.92272(17) 0.69003(10) 0.43268(17) 0.0319(3) Uani 1 1 d .
H11A H 0.9170 0.6661 0.3517 0.048 Uiso 1 1 calc R
H11B H 0.9985 0.6654 0.5046 0.048 Uiso 1 1 calc R
H11C H 0.9441 0.7447 0.4307 0.048 Uiso 1 1 calc R
C13 C 0.4624(2) 0.39893(11) 0.34730(18) 0.0406(4) Uani 1 1 d .
H13A H 0.4916 0.3972 0.2730 0.061 Uiso 1 1 calc R
H13B H 0.3893 0.4385 0.3336 0.061 Uiso 1 1 calc R
H13C H 0.4233 0.3491 0.3576 0.061 Uiso 1 1 calc R
C12 C 0.5450(2) 0.42573(10) 0.58412(18) 0.0365(4) Uani 1 1 d .
H12A H 0.4680 0.4635 0.5642 0.055 Uiso 1 1 calc R
H12B H 0.6265 0.4427 0.6594 0.055 Uiso 1 1 calc R
H12C H 0.5112 0.3761 0.6025 0.055 Uiso 1 1 calc R
C16 C 1.03063(16) 0.51481(10) 0.60902(15) 0.0312(3) Uani 1 1 d .
H16A H 1.1224 0.5401 0.6249 0.047 Uiso 1 1 calc R
H16B H 1.0452 0.4707 0.6666 0.047 Uiso 1 1 calc R
H16C H 0.9649 0.5511 0.6252 0.047 Uiso 1 1 calc R
C15 C 0.59127(18) 0.41758(9) 0.46816(15) 0.0294(3) Uani 1 1 d .
C14 C 0.7006(2) 0.35274(10) 0.49847(17) 0.0389(4) Uani 1 1 d .
H14A H 0.7259 0.3430 0.4233 0.058 Uiso 1 1 calc R
H14B H 0.6596 0.3062 0.5199 0.058 Uiso 1 1 calc R
H14C H 0.7863 0.3674 0.5717 0.058 Uiso 1 1 calc R
C22 C 0.86695(14) 0.40995(9) 0.03534(13) 0.0214(3) Uani 1 1 d .
C21 C 0.71308(19) 0.25269(10) -0.07164(17) 0.0340(4) Uani 1 1 d .
H21A H 0.6416 0.2809 -0.1419 0.051 Uiso 1 1 calc R
H21B H 0.6804 0.2000 -0.0700 0.051 Uiso 1 1 calc R
H21C H 0.8037 0.2521 -0.0850 0.051 Uiso 1 1 calc R
C20 C 0.85553(17) 0.25408(10) 0.16637(17) 0.0325(3) Uani 1 1 d .
H20A H 0.8323 0.2001 0.1730 0.049 Uiso 1 1 calc R
H20B H 0.8683 0.2804 0.2473 0.049 Uiso 1 1 calc R
H20C H 0.9439 0.2575 0.1494 0.049 Uiso 1 1 calc R
C19 C 0.59624(16) 0.28472(10) 0.08221(16) 0.0305(3) Uani 1 1 d .
H19A H 0.5186 0.3103 0.0133 0.046 Uiso 1 1 calc R
H19B H 0.6089 0.3088 0.1649 0.046 Uiso 1 1 calc R
H19C H 0.5727 0.2304 0.0849 0.046 Uiso 1 1 calc R
C18 C 0.73424(15) 0.29188(8) 0.05650(14) 0.0236(3) Uani 1 1 d .
C17 C 1.06421(18) 0.43380(10) 0.45071(18) 0.0362(4) Uani 1 1 d .
H17A H 1.0221 0.4174 0.3607 0.054 Uiso 1 1 calc R
H17B H 1.0763 0.3893 0.5072 0.054 Uiso 1 1 calc R
H17C H 1.1574 0.4574 0.4668 0.054 Uiso 1 1 calc R
C23 C 0.97670(15) 0.37578(9) -0.00797(15) 0.0235(3) Uani 1 1 d .
C27 C 1.21675(17) 0.33041(11) 0.04002(18) 0.0349(4) Uani 1 1 d .
H27 H 1.3099 0.3202 0.1006 0.042 Uiso 1 1 calc R
C26 C 1.18339(18) 0.31438(10) -0.08910(18) 0.0361(4) Uani 1 1 d .
H26 H 1.2540 0.2935 -0.1170 0.043 Uiso 1 1 calc R
C25 C 1.04838(19) 0.32858(10) -0.17704(17) 0.0339(4) Uani 1 1 d .
H25 H 1.0263 0.3177 -0.2655 0.041 Uiso 1 1 calc R
C24 C 0.94437(17) 0.35862(9) -0.13734(15) 0.0284(3) Uani 1 1 d .
H24 H 0.8509 0.3675 -0.1984 0.034 Uiso 1 1 calc R
C29 C 0.94327(17) 0.55188(9) 0.05112(15) 0.0285(3) Uani 1 1 d .
C28 C 1.11350(16) 0.36149(9) 0.08088(15) 0.0291(3) Uani 1 1 d .
H28 H 1.1364 0.3729 0.1693 0.035 Uiso 1 1 calc R
N4 N 0.55312(13) 0.48519(8) 0.03523(13) 0.0296(3) Uani 1 1 d .
C35 C 0.45879(18) 0.53907(11) 0.06355(18) 0.0390(4) Uani 1 1 d .
H35A H 0.4478 0.5850 0.0104 0.058 Uiso 1 1 calc R
H35B H 0.4997 0.5533 0.1547 0.058 Uiso 1 1 calc R
H35C H 0.3653 0.5152 0.0447 0.058 Uiso 1 1 calc R
C36 C 0.49031(17) 0.45862(10) -0.09661(15) 0.0316(3) Uani 1 1 d .
H36A H 0.4708 0.5026 -0.1551 0.047 Uiso 1 1 calc R
H36B H 0.4009 0.4316 -0.1093 0.047 Uiso 1 1 calc R
H36C H 0.5567 0.4237 -0.1146 0.047 Uiso 1 1 calc R
C32 C 0.9920(2) 0.54240(10) -0.06274(17) 0.0361(4) Uani 1 1 d .
H32A H 0.9118 0.5245 -0.1382 0.054 Uiso 1 1 calc R
H32B H 1.0698 0.5049 -0.0405 0.054 Uiso 1 1 calc R
H32C H 1.0257 0.5918 -0.0822 0.054 Uiso 1 1 calc R
C31 C 1.0726(2) 0.56646(12) 0.17447(17) 0.0407(4) Uani 1 1 d .
H31A H 1.1391 0.5233 0.1903 0.061 Uiso 1 1 calc R
H31B H 1.0410 0.5718 0.2470 0.061 Uiso 1 1 calc R
H31C H 1.1205 0.6136 0.1651 0.061 Uiso 1 1 calc R
C30 C 0.8412(2) 0.61978(10) 0.02203(18) 0.0393(4) Uani 1 1 d .
H30A H 0.8881 0.6651 0.0041 0.059 Uiso 1 1 calc R
H30B H 0.8146 0.6298 0.0964 0.059 Uiso 1 1 calc R
H30C H 0.7553 0.6081 -0.0532 0.059 Uiso 1 1 calc R

loop_
_atom_site_aniso_label
_atom_site_aniso_U_11
_atom_site_aniso_U_22
_atom_site_aniso_U_33
_atom_site_aniso_U_23
_atom_site_aniso_U_13
_atom_site_aniso_U_12
Si1 0.03236(18) 0.0181(2) 0.02462(18) -0.00084(14) 0.01787(14) 0.00172(14)
O1 0.0397(5) 0.0201(5) 0.0262(5) -0.0007(4) 0.0208(4) 0.0022(4)
C1 0.0277(6) 0.0198(7) 0.0181(6) -0.0017(5) 0.0106(5) 0.0007(5)
N1 0.0285(6) 0.0196(6) 0.0237(6) -0.0012(5) 0.0150(5) 0.0003(5)
Si2 0.03223(18) 0.0182(2) 0.02476(18) -0.00051(14) 0.01778(14) 0.00179(14)
O2 0.0381(5) 0.0179(5) 0.0266(5) -0.0008(4) 0.0202(4) 0.0016(4)
C2 0.0307(7) 0.0179(7) 0.0285(7) -0.0022(5) 0.0170(6) -0.0025(5)
N2 0.0322(6) 0.0183(6) 0.0251(6) -0.0024(4) 0.0171(5) -0.0015(4)
N3 0.0328(6) 0.0272(7) 0.0310(6) -0.0012(5) 0.0171(5) 0.0054(5)
C3 0.0298(7) 0.0274(8) 0.0328(8) -0.0071(6) 0.0161(6) -0.0026(6)
C4 0.0290(7) 0.0340(9) 0.0478(9) -0.0059(7) 0.0181(7) 0.0004(6)
C8 0.0328(7) 0.0184(7) 0.0299(7) -0.0027(6) 0.0181(6) -0.0015(5)
C7 0.0340(7) 0.0256(8) 0.0287(7) -0.0044(6) 0.0182(6) -0.0005(6)
C6 0.0434(8) 0.0292(9) 0.0354(8) -0.0060(6) 0.0254(7) -0.0012(7)
N6 0.0267(5) 0.0179(6) 0.0249(6) -0.0022(5) 0.0141(4) 0.0003(4)
C5 0.0405(8) 0.0296(8) 0.0496(10) -0.0078(7) 0.0327(7) -0.0004(7)
N5 0.0329(6) 0.0187(6) 0.0242(5) -0.0024(5) 0.0170(4) -0.0021(5)
C9 0.0423(9) 0.0245(8) 0.0384(9) 0.0061(7) 0.0172(7) 0.0026(6)
C10 0.0467(9) 0.0252(9) 0.0378(9) -0.0106(7) 0.0258(7) -0.0106(6)
C11 0.0387(8) 0.0238(8) 0.0429(9) 0.0003(7) 0.0265(7) -0.0032(6)
C13 0.0489(10) 0.0359(9) 0.0434(9) -0.0099(8) 0.0245(8) -0.0180(8)
C12 0.0599(10) 0.0244(8) 0.0403(9) 0.0009(6) 0.0362(8) -0.0024(7)
C16 0.0332(7) 0.0297(8) 0.0320(7) 0.0011(6) 0.0137(6) 0.0036(6)
C15 0.0467(8) 0.0210(7) 0.0306(8) -0.0034(6) 0.0259(7) -0.0062(6)
C14 0.0718(12) 0.0201(8) 0.0390(9) 0.0034(6) 0.0371(8) 0.0059(7)
C22 0.0272(6) 0.0217(7) 0.0176(6) -0.0003(5) 0.0111(5) -0.0003(5)
C21 0.0473(9) 0.0249(8) 0.0383(9) -0.0109(7) 0.0256(7) -0.0126(7)
C20 0.0354(8) 0.0245(8) 0.0400(9) 0.0056(6) 0.0167(7) 0.0018(6)
C19 0.0339(7) 0.0237(8) 0.0407(8) 0.0007(6) 0.0216(6) -0.0022(6)
C18 0.0305(7) 0.0169(7) 0.0286(7) -0.0015(5) 0.0170(5) -0.0019(5)
C17 0.0368(8) 0.0325(9) 0.0447(9) -0.0012(7) 0.0214(7) 0.0083(7)
C23 0.0307(7) 0.0193(7) 0.0273(7) -0.0046(5) 0.0185(6) -0.0047(5)
C27 0.0279(7) 0.0333(9) 0.0483(10) -0.0105(7) 0.0198(7) -0.0045(6)
C26 0.0410(8) 0.0291(8) 0.0527(10) -0.0100(7) 0.0344(8) -0.0055(6)
C25 0.0520(9) 0.0269(8) 0.0359(8) -0.0069(7) 0.0317(7) -0.0053(7)
C24 0.0384(7) 0.0254(8) 0.0271(7) -0.0023(6) 0.0186(6) -0.0017(6)
C29 0.0451(8) 0.0182(7) 0.0297(7) -0.0014(5) 0.0228(6) -0.0067(6)
C28 0.0293(7) 0.0279(8) 0.0326(7) -0.0071(6) 0.0146(6) -0.0045(6)
N4 0.0316(6) 0.0284(7) 0.0323(6) -0.0018(5) 0.0160(5) 0.0067(5)
C35 0.0371(8) 0.0377(10) 0.0472(10) -0.0017(8) 0.0216(7) 0.0107(7)
C36 0.0343(7) 0.0289(9) 0.0320(8) 0.0029(6) 0.0129(6) 0.0034(6)
C32 0.0591(10) 0.0238(8) 0.0398(9) -0.0006(6) 0.0351(8) -0.0062(7)
C31 0.0488(10) 0.0366(9) 0.0390(9) -0.0071(7) 0.0190(8) -0.0191(7)
C30 0.0695(11) 0.0231(8) 0.0386(9) 0.0049(7) 0.0356(8) 0.0035(8)

loop_
_atom_type_symbol
_atom_type_description
_atom_type_scat_dispersion_real
_atom_type_scat_dispersion_imag
_atom_type_scat_source
C C 0.0181 0.0091 'International Tables Vol C Tables 4.2.6.8 and 6.1.1.4'
H H 0.0000 0.0000 'International Tables Vol C Tables 4.2.6.8 and 6.1.1.4'
N N 0.0311 0.0180 'International Tables Vol C Tables 4.2.6.8 and 6.1.1.4'
O O 0.0492 0.0322 'International Tables Vol C Tables 4.2.6.8 and 6.1.1.4'
Si Si 0.2541 0.3302 'International Tables Vol C Tables 4.2.6.8 and 6.1.1.4'

loop_
_geom_angle_atom_site_label_1
_geom_angle_atom_site_label_2
_geom_angle_atom_site_label_3
_geom_angle
O1 Si1 O2 85.08(5)
O1 Si1 N3 122.53(6)
O2 Si1 N3 101.18(6)
O1 Si1 N2 120.39(6)
O2 Si1 N2 99.09(5)
N3 Si1 N2 114.87(6)
O1 Si1 N1 90.48(5)
O2 Si1 N1 161.22(5)
N3 Si1 N1 96.60(6)
N2 Si1 N1 67.58(5)
O1 Si1 C1 105.30(5)
O2 Si1 C1 131.17(5)
N3 Si1 C1 111.34(5)
N2 Si1 C1 34.38(5)
N1 Si1 C1 33.40(5)
O1 Si1 Si2 43.37(4)
O2 Si1 Si2 41.70(4)
N3 Si1 Si2 119.68(5)
N2 Si1 Si2 116.37(4)
N1 Si1 Si2 131.09(4)
C1 Si1 Si2 128.89(4)
Si1 O1 Si2 95.03(6)
N1 C1 N2 106.89(12)
N1 C1 C2 127.31(14)
N2 C1 C2 125.72(13)
N1 C1 Si1 57.17(7)
N2 C1 Si1 50.13(7)
C2 C1 Si1 170.90(10)
C1 N1 C8 128.72(12)
C1 N1 Si1 89.42(9)
C8 N1 Si1 136.16(10)
O2 Si2 N4 123.18(6)
O2 Si2 O1 84.89(5)
N4 Si2 O1 100.83(6)
O2 Si2 N5 118.61(6)
N4 Si2 N5 115.98(6)
O1 Si2 N5 99.51(6)
O2 Si2 N6 90.44(5)
N4 Si2 N6 96.37(6)
O1 Si2 N6 161.90(5)
N5 Si2 N6 67.51(5)
O2 Si2 C22 103.96(5)
N4 Si2 C22 112.09(6)
O1 Si2 C22 131.63(5)
N5 Si2 C22 34.42(5)
N6 Si2 C22 33.35(5)
O2 Si2 Si1 43.30(4)
N4 Si2 Si1 119.45(5)
O1 Si2 Si1 41.59(4)
N5 Si2 Si1 115.81(4)
N6 Si2 Si1 131.33(4)
C22 Si2 Si1 128.33(4)
Si2 O2 Si1 95.00(5)
C3 C2 C7 120.03(13)
C3 C2 C1 119.86(13)
C7 C2 C1 120.10(13)
C1 N2 C15 130.56(12)
C1 N2 Si1 95.49(9)
C15 N2 Si1 133.58(10)
C16 N3 C17 110.72(12)
C16 N3 Si1 125.59(10)
C17 N3 Si1 122.13(11)
C2 C3 C4 119.86(15)
C2 C3 H3 120.1
C4 C3 H3 120.1
C5 C4 C3 120.10(15)
C5 C4 H4 120.0
C3 C4 H4 120.0
N1 C8 C9 110.66(13)
N1 C8 C11 105.85(12)
C9 C8 C11 109.64(13)
N1 C8 C10 112.63(13)
C9 C8 C10 109.79(14)
C11 C8 C10 108.14(13)
C6 C7 C2 119.95(14)
C6 C7 H7 120.0
C2 C7 H7 120.0
C5 C6 C7 119.96(15)
C5 C6 H6 120.0
C7 C6 H6 120.0
C22 N6 C18 128.66(12)
C22 N6 Si2 89.03(9)
C18 N6 Si2 136.81(10)
C6 C5 C4 120.09(14)
C6 C5 H5 120.0
C4 C5 H5 120.0
C22 N5 C29 130.51(12)
C22 N5 Si2 95.42(9)
C29 N5 Si2 133.91(10)
C8 C9 H9A 109.5
C8 C9 H9B 109.5
H9A C9 H9B 109.5
C8 C9 H9C 109.5
H9A C9 H9C 109.5
H9B C9 H9C 109.5
C8 C10 H10A 109.5
C8 C10 H10B 109.5
H10A C10 H10B 109.5
C8 C10 H10C 109.5
H10A C10 H10C 109.5
H10B C10 H10C 109.5
C8 C11 H11A 109.5
C8 C11 H11B 109.5
H11A C11 H11B 109.5
C8 C11 H11C 109.5
H11A C11 H11C 109.5
H11B C11 H11C 109.5
C15 C13 H13A 109.5
C15 C13 H13B 109.5
H13A C13 H13B 109.5
C15 C13 H13C 109.5
H13A C13 H13C 109.5
H13B C13 H13C 109.5
C15 C12 H12A 109.5
C15 C12 H12B 109.5
H12A C12 H12B 109.5
C15 C12 H12C 109.5
H12A C12 H12C 109.5
H12B C12 H12C 109.5
N3 C16 H16A 109.5
N3 C16 H16B 109.5
H16A C16 H16B 109.5
N3 C16 H16C 109.5
H16A C16 H16C 109.5
H16B C16 H16C 109.5
N2 C15 C13 108.40(13)
N2 C15 C14 107.11(13)
C13 C15 C14 110.31(15)
N2 C15 C12 113.49(13)
C13 C15 C12 110.01(15)
C14 C15 C12 107.48(14)
C15 C14 H14A 109.5
C15 C14 H14B 109.5
H14A C14 H14B 109.5
C15 C14 H14C 109.5
H14A C14 H14C 109.5
H14B C14 H14C 109.5
N6 C22 N5 107.26(12)
N6 C22 C23 127.72(14)
N5 C22 C23 124.93(13)
N6 C22 Si2 57.62(7)
N5 C22 Si2 50.16(7)
C23 C22 Si2 169.69(10)
C18 C21 H21A 109.5
C18 C21 H21B 109.5
H21A C21 H21B 109.5
C18 C21 H21C 109.5
H21A C21 H21C 109.5
H21B C21 H21C 109.5
C18 C20 H20A 109.5
C18 C20 H20B 109.5
H20A C20 H20B 109.5
C18 C20 H20C 109.5
H20A C20 H20C 109.5
H20B C20 H20C 109.5
C18 C19 H19A 109.5
C18 C19 H19B 109.5
H19A C19 H19B 109.5
C18 C19 H19C 109.5
H19A C19 H19C 109.5
H19B C19 H19C 109.5
N6 C18 C20 110.57(12)
N6 C18 C19 105.71(12)
C20 C18 C19 109.13(13)
N6 C18 C21 111.97(12)
C20 C18 C21 110.69(14)
C19 C18 C21 108.61(12)
N3 C17 H17A 109.5
N3 C17 H17B 109.5
H17A C17 H17B 109.5
N3 C17 H17C 109.5
H17A C17 H17C 109.5
H17B C17 H17C 109.5
C28 C23 C24 119.47(14)
C28 C23 C22 119.97(13)
C24 C23 C22 120.55(13)
C26 C27 C28 119.90(15)
C26 C27 H27 120.0
C28 C27 H27 120.0
C25 C26 C27 120.23(14)
C25 C26 H26 119.9
C27 C26 H26 119.9
C26 C25 C24 120.39(15)
C26 C25 H25 119.8
C24 C25 H25 119.8
C25 C24 C23 120.05(15)
C25 C24 H24 120.0
C23 C24 H24 120.0
N5 C29 C30 107.48(13)
N5 C29 C31 108.54(13)
C30 C29 C31 110.26(15)
N5 C29 C32 112.97(13)
C30 C29 C32 107.78(14)
C31 C29 C32 109.78(15)
C23 C28 C27 119.95(15)
C23 C28 H28 120.0
C27 C28 H28 120.0
C36 N4 C35 110.74(13)
C36 N4 Si2 126.10(10)
C35 N4 Si2 122.31(11)
N4 C35 H35A 109.5
N4 C35 H35B 109.5
H35A C35 H35B 109.5
N4 C35 H35C 109.5
H35A C35 H35C 109.5
H35B C35 H35C 109.5
N4 C36 H36A 109.5
N4 C36 H36B 109.5
H36A C36 H36B 109.5
N4 C36 H36C 109.5
H36A C36 H36C 109.5
H36B C36 H36C 109.5
C29 C32 H32A 109.5
C29 C32 H32B 109.5
H32A C32 H32B 109.5
C29 C32 H32C 109.5
H32A C32 H32C 109.5
H32B C32 H32C 109.5
C29 C31 H31A 109.5
C29 C31 H31B 109.5
H31A C31 H31B 109.5
C29 C31 H31C 109.5
H31A C31 H31C 109.5
H31B C31 H31C 109.5
C29 C30 H30A 109.5
C29 C30 H30B 109.5
H30A C30 H30B 109.5
C29 C30 H30C 109.5
H30A C30 H30C 109.5
H30B C30 H30C 109.5

loop_
_geom_bond_atom_site_label_1
_geom_bond_atom_site_label_2
_geom_bond_distance
Si1 O1 1.6688(11)
Si1 O2 1.7240(11)
Si1 N3 1.7271(13)
Si1 N2 1.8370(12)
Si1 N1 2.0020(13)
Si1 C1 2.3824(14)
Si1 Si2 2.5043(4)
O1 Si2 1.7265(11)
C1 N1 1.3117(19)
C1 N2 1.3515(19)
C1 C2 1.490(2)
N1 C8 1.481(2)
Si2 O2 1.6724(11)
Si2 N4 1.7259(13)
Si2 N5 1.8369(12)
Si2 N6 2.0116(12)
Si2 C22 2.3816(14)
C2 C3 1.385(2)
C2 C7 1.392(2)
N2 C15 1.4804(19)
N3 C16 1.448(2)
N3 C17 1.452(2)
C3 C4 1.391(2)
C3 H3 0.9500
C4 C5 1.388(3)
C4 H4 0.9500
C8 C9 1.528(2)
C8 C11 1.530(2)
C8 C10 1.537(2)
C7 C6 1.391(2)
C7 H7 0.9500
C6 C5 1.383(3)
C6 H6 0.9500
N6 C22 1.3095(19)
N6 C18 1.4811(19)
C5 H5 0.9500
N5 C22 1.352(2)
N5 C29 1.4893(19)
C9 H9A 0.9800
C9 H9B 0.9800
C9 H9C 0.9800
C10 H10A 0.9800
C10 H10B 0.9800
C10 H10C 0.9800
C11 H11A 0.9800
C11 H11B 0.9800
C11 H11C 0.9800
C13 C15 1.524(2)
C13 H13A 0.9800
C13 H13B 0.9800
C13 H13C 0.9800
C12 C15 1.539(2)
C12 H12A 0.9800
C12 H12B 0.9800
C12 H12C 0.9800
C16 H16A 0.9800
C16 H16B 0.9800
C16 H16C 0.9800
C15 C14 1.528(2)
C14 H14A 0.9800
C14 H14B 0.9800
C14 H14C 0.9800
C22 C23 1.488(2)
C21 C18 1.530(2)
C21 H21A 0.9800
C21 H21B 0.9800
C21 H21C 0.9800
C20 C18 1.526(2)
C20 H20A 0.9800
C20 H20B 0.9800
C20 H20C 0.9800
C19 C18 1.5271(19)
C19 H19A 0.9800
C19 H19B 0.9800
C19 H19C 0.9800
C17 H17A 0.9800
C17 H17B 0.9800
C17 H17C 0.9800
C23 C28 1.392(2)
C23 C24 1.393(2)
C27 C26 1.385(3)
C27 C28 1.393(2)
C27 H27 0.9500
C26 C25 1.375(3)
C26 H26 0.9500
C25 C24 1.385(2)
C25 H25 0.9500
C24 H24 0.9500
C29 C30 1.524(2)
C29 C31 1.529(2)
C29 C32 1.535(2)
C28 H28 0.9500
N4 C36 1.449(2)
N4 C35 1.454(2)
C35 H35A 0.9800
C35 H35B 0.9800
C35 H35C 0.9800
C36 H36A 0.9800
C36 H36B 0.9800
C36 H36C 0.9800
C32 H32A 0.9800
C32 H32B 0.9800
C32 H32C 0.9800
C31 H31A 0.9800
C31 H31B 0.9800
C31 H31C 0.9800
C30 H30A 0.9800
C30 H30B 0.9800
C30 H30C 0.9800

loop_
_geom_torsion_atom_site_label_1
_geom_torsion_atom_site_label_2
_geom_torsion_atom_site_label_3
_geom_torsion_atom_site_label_4
_geom_torsion
O2 Si1 O1 Si2 0.24(5)
N3 Si1 O1 Si2 100.38(7)
N2 Si1 O1 Si2 -97.42(6)
N1 Si1 O1 Si2 -161.48(5)
C1 Si1 O1 Si2 -131.17(5)
O1 Si1 C1 N1 -66.48(9)
O2 Si1 C1 N1 -163.43(9)
N3 Si1 C1 N1 68.38(10)
N2 Si1 C1 N1 171.59(13)
Si2 Si1 C1 N1 -108.10(8)
O1 Si1 C1 N2 121.93(9)
O2 Si1 C1 N2 24.98(11)
N3 Si1 C1 N2 -103.21(10)
N1 Si1 C1 N2 -171.59(13)
Si2 Si1 C1 N2 80.31(9)
O1 Si1 C1 C2 55.8(7)
O2 Si1 C1 C2 -41.2(7)
N3 Si1 C1 C2 -169.4(7)
N2 Si1 C1 C2 -66.2(7)
N1 Si1 C1 C2 122.2(7)
Si2 Si1 C1 C2 14.1(7)
N2 C1 N1 C8 163.15(13)
C2 C1 N1 C8 -13.9(2)
Si1 C1 N1 C8 156.41(16)
N2 C1 N1 Si1 6.74(11)
C2 C1 N1 Si1 -170.32(13)
O1 Si1 N1 C1 117.82(9)
O2 Si1 N1 C1 41.8(2)
N3 Si1 N1 C1 -119.34(9)
N2 Si1 N1 C1 -5.12(8)
Si2 Si1 N1 C1 101.00(8)
O1 Si1 N1 C8 -35.39(14)
O2 Si1 N1 C8 -111.38(19)
N3 Si1 N1 C8 87.45(14)
N2 Si1 N1 C8 -158.33(15)
C1 Si1 N1 C8 -153.21(18)
Si2 Si1 N1 C8 -52.21(15)
Si1 O1 Si2 O2 -0.25(6)
Si1 O1 Si2 N4 122.59(6)
Si1 O1 Si2 N5 -118.45(6)
Si1 O1 Si2 N6 -75.84(18)
Si1 O1 Si2 C22 -104.41(7)
O1 Si1 Si2 O2 179.64(8)
N3 Si1 Si2 O2 72.30(8)
N2 Si1 Si2 O2 -73.06(7)
N1 Si1 Si2 O2 -155.45(7)
C1 Si1 Si2 O2 -111.47(7)
O1 Si1 Si2 N4 -71.87(8)
O2 Si1 Si2 N4 108.49(8)
N3 Si1 Si2 N4 -179.21(9)
N2 Si1 Si2 N4 35.43(7)
N1 Si1 Si2 N4 -46.95(8)
C1 Si1 Si2 N4 -2.98(8)
O2 Si1 Si2 O1 -179.64(8)
N3 Si1 Si2 O1 -107.34(8)
N2 Si1 Si2 O1 107.30(7)
N1 Si1 Si2 O1 24.92(7)
C1 Si1 Si2 O1 68.89(7)
O1 Si1 Si2 N5 74.43(7)
O2 Si1 Si2 N5 -105.21(7)
N3 Si1 Si2 N5 -32.91(7)
N2 Si1 Si2 N5 -178.27(7)
N1 Si1 Si2 N5 99.35(7)
C1 Si1 Si2 N5 143.32(7)
O1 Si1 Si2 N6 156.35(7)
O2 Si1 Si2 N6 -23.28(7)
N3 Si1 Si2 N6 49.02(7)
N2 Si1 Si2 N6 -96.34(7)
N1 Si1 Si2 N6 -178.73(7)
C1 Si1 Si2 N6 -134.75(7)
O1 Si1 Si2 C22 112.63(7)
O2 Si1 Si2 C22 -67.00(7)
N3 Si1 Si2 C22 5.30(8)
N2 Si1 Si2 C22 -140.07(7)
N1 Si1 Si2 C22 137.55(7)
C1 Si1 Si2 C22 -178.48(8)
N4 Si2 O2 Si1 -99.36(7)
O1 Si2 O2 Si1 0.24(5)
N5 Si2 O2 Si1 98.30(6)
N6 Si2 O2 Si1 162.73(5)
C22 Si2 O2 Si1 131.92(5)
O1 Si1 O2 Si2 -0.25(6)
N3 Si1 O2 Si2 -122.47(6)
N2 Si1 O2 Si2 119.78(6)
N1 Si1 O2 Si2 76.61(17)
C1 Si1 O2 Si2 105.80(7)
N1 C1 C2 C3 103.93(18)
N2 C1 C2 C3 -72.6(2)
Si1 C1 C2 C3 -12.7(8)
N1 C1 C2 C7 -77.0(2)
N2 C1 C2 C7 106.50(18)
Si1 C1 C2 C7 166.4(6)
N1 C1 N2 C15 166.22(14)
C2 C1 N2 C15 -16.7(2)
Si1 C1 N2 C15 173.60(18)
N1 C1 N2 Si1 -7.38(12)
C2 C1 N2 Si1 169.74(12)
O1 Si1 N2 C1 -71.62(10)
O2 Si1 N2 C1 -161.22(8)
N3 Si1 N2 C1 91.89(10)
N1 Si1 N2 C1 5.00(8)
Si2 Si1 N2 C1 -121.09(8)
O1 Si1 N2 C15 115.10(14)
O2 Si1 N2 C15 25.50(15)
N3 Si1 N2 C15 -81.40(15)
N1 Si1 N2 C15 -168.29(15)
C1 Si1 N2 C15 -173.29(19)
Si2 Si1 N2 C15 65.62(15)
O1 Si1 N3 C16 120.34(13)
O2 Si1 N3 C16 -148.38(13)
N2 Si1 N3 C16 -42.77(15)
N1 Si1 N3 C16 25.54(14)
C1 Si1 N3 C16 -5.47(15)
Si2 Si1 N3 C16 171.37(11)
O1 Si1 N3 C17 -75.30(15)
O2 Si1 N3 C17 15.97(14)
N2 Si1 N3 C17 121.59(13)
N1 Si1 N3 C17 -170.11(13)
C1 Si1 N3 C17 158.88(12)
Si2 Si1 N3 C17 -24.27(15)
C7 C2 C3 C4 0.5(2)
C1 C2 C3 C4 179.63(15)
C2 C3 C4 C5 -0.3(3)
C1 N1 C8 C9 -64.83(19)
Si1 N1 C8 C9 79.88(16)
C1 N1 C8 C11 176.45(14)
Si1 N1 C8 C11 -38.84(18)
C1 N1 C8 C10 58.5(2)
Si1 N1 C8 C10 -156.81(11)
C3 C2 C7 C6 -0.7(2)
C1 C2 C7 C6 -179.76(15)
C2 C7 C6 C5 0.6(3)
O2 Si2 N6 C22 -115.29(9)
N4 Si2 N6 C22 121.24(9)
O1 Si2 N6 C22 -40.6(2)
N5 Si2 N6 C22 5.71(8)
Si1 Si2 N6 C22 -99.56(8)
O2 Si2 N6 C18 38.18(14)
N4 Si2 N6 C18 -85.29(14)
O1 Si2 N6 C18 112.91(19)
N5 Si2 N6 C18 159.18(15)
C22 Si2 N6 C18 153.47(18)
Si1 Si2 N6 C18 53.91(15)
C7 C6 C5 C4 -0.3(3)
C3 C4 C5 C6 0.2(3)
O2 Si2 N5 C22 71.95(10)
N4 Si2 N5 C22 -91.64(10)
O1 Si2 N5 C22 161.29(8)
N6 Si2 N5 C22 -5.56(8)
Si1 Si2 N5 C22 120.87(7)
O2 Si2 N5 C29 -112.46(14)
N4 Si2 N5 C29 83.95(15)
O1 Si2 N5 C29 -23.11(15)
N6 Si2 N5 C29 170.04(15)
C22 Si2 N5 C29 175.60(19)
Si1 Si2 N5 C29 -63.53(14)
C1 N2 C15 C13 102.11(17)
Si1 N2 C15 C13 -86.70(17)
C1 N2 C15 C14 -138.87(15)
Si1 N2 C15 C14 32.32(19)
C1 N2 C15 C12 -20.4(2)
Si1 N2 C15 C12 150.77(13)
C18 N6 C22 N5 -164.47(13)
Si2 N6 C22 N5 -7.52(10)
C18 N6 C22 C23 12.3(2)
Si2 N6 C22 C23 169.21(13)
C18 N6 C22 Si2 -156.95(16)
C29 N5 C22 N6 -167.55(14)
Si2 N5 C22 N6 8.28(12)
C29 N5 C22 C23 15.6(2)
Si2 N5 C22 C23 -168.57(12)
C29 N5 C22 Si2 -175.83(18)
O2 Si2 C22 N6 68.69(9)
N4 Si2 C22 N6 -66.49(10)
O1 Si2 C22 N6 164.32(8)
N5 Si2 C22 N6 -170.63(13)
Si1 Si2 C22 N6 109.27(8)
O2 Si2 C22 N5 -120.67(9)
N4 Si2 C22 N5 104.14(10)
O1 Si2 C22 N5 -25.04(11)
N6 Si2 C22 N5 170.63(13)
Si1 Si2 C22 N5 -80.10(9)
O2 Si2 C22 C23 -55.5(6)
N4 Si2 C22 C23 169.3(6)
O1 Si2 C22 C23 40.2(6)
N5 Si2 C22 C23 65.2(6)
N6 Si2 C22 C23 -124.2(7)
Si1 Si2 C22 C23 -14.9(6)
C22 N6 C18 C20 60.60(19)
Si2 N6 C18 C20 -84.51(16)
C22 N6 C18 C19 178.58(13)
Si2 N6 C18 C19 33.46(18)
C22 N6 C18 C21 -63.33(19)
Si2 N6 C18 C21 151.55(12)
N6 C22 C23 C28 -103.35(18)
N5 C22 C23 C28 72.8(2)
Si2 C22 C23 C28 14.6(7)
N6 C22 C23 C24 77.4(2)
N5 C22 C23 C24 -106.44(17)
Si2 C22 C23 C24 -164.7(5)
C28 C27 C26 C25 -0.4(3)
C27 C26 C25 C24 -0.4(3)
C26 C25 C24 C23 1.0(3)
C28 C23 C24 C25 -0.9(2)
C22 C23 C24 C25 178.41(15)
C22 N5 C29 C30 141.13(15)
Si2 N5 C29 C30 -33.10(19)
C22 N5 C29 C31 -99.63(18)
Si2 N5 C29 C31 86.13(17)
C22 N5 C29 C32 22.4(2)
Si2 N5 C29 C32 -151.87(12)
C24 C23 C28 C27 0.1(2)
C22 C23 C28 C27 -179.17(15)
C26 C27 C28 C23 0.5(3)
O2 Si2 N4 C36 -118.92(13)
O1 Si2 N4 C36 150.12(13)
N5 Si2 N4 C36 43.84(16)
N6 Si2 N4 C36 -24.21(14)
C22 Si2 N4 C36 6.27(15)
Si1 Si2 N4 C36 -169.92(11)
O2 Si2 N4 C35 72.68(15)
O1 Si2 N4 C35 -18.27(14)
N5 Si2 N4 C35 -124.55(13)
N6 Si2 N4 C35 167.39(13)
C22 Si2 N4 C35 -162.12(13)
Si1 Si2 N4 C35 21.69(15)
